data_7100695
loop_
_publ_author_name
'Philippe Leriche'
'Philippe Blanchard'
'Pierre Frere'
'Eric Levillain'
'Gilles Mabon'
'J. Roncali'

_publ_section_title
;
3,4-Vinylenedioxythiophene (VDOT):
a new building block for thiophene-based pi-conjugated systems
;
_journal_name_full 'Chemical Communications'
_journal_paper_doi 10.1039/b513923f
_journal_year 2006
_chemical_formula_moiety 'C6 H3 O2 S1'
_chemical_formula_sum 'C6 H3 O2 S'
_chemical_formula_weight 139.14
_space_group_IT_number 14
_symmetry_cell_setting monoclinic
_symmetry_space_group_name_Hall '-P 2yn'
_symmetry_space_group_name_H-M 'P 1 21/n 1'
_cell_angle_alpha 90
_cell_angle_beta 94.88(2)
_cell_angle_gamma 90
_cell_formula_units_Z 4
_cell_length_a 7.0000(10)
_cell_length_b 4.8894(6)
_cell_length_c 15.815(3)
_cell_measurement_temperature 293(2)
_cell_volume 539.32(14)
_exptl_crystal_density_diffrn 1.714
_cod_original_sg_symbol_H-M 'P 21/n'
_cod_database_code 7100695

loop_
_symmetry_equiv_pos_as_xyz
'x, y, z'
'-x+1/2, y+1/2, -z+1/2'
'-x, -y, -z'
'x-1/2, -y-1/2, z-1/2'

loop_
_atom_site_label
_atom_site_type_symbol
_atom_site_fract_x
_atom_site_fract_y
_atom_site_fract_z
_atom_site_U_iso_or_equiv
_atom_site_adp_type
_atom_site_occupancy
_atom_site_calc_flag
_atom_site_refinement_flags
_atom_site_disorder_group
_atom_site_disorder_assembly
H04 H 0.792(5) 0.350(7) 0.709(2) 0.046(9) Uiso 1 d . . .
H05 H 0.197(4) 0.805(8) 0.691(2) 0.039(9) Uiso 1 d . . .
H06 H 0.041(5) 0.583(7) 0.572(2) 0.041(9) Uiso 1 d . . .
C01 C 0.5279(3) 0.0826(6) 0.53691(17) 0.0276(6) Uani 1 d . . .
C02 C 0.4233(3) 0.2738(6) 0.57548(17) 0.0277(7) Uani 1 d . . .
C03 C 0.5209(4) 0.3981(7) 0.64687(17) 0.0298(7) Uani 1 d . . .
C04 C 0.6999(4) 0.3014(7) 0.6640(2) 0.0363(7) Uani 1 d . . .
C05 C 0.2527(4) 0.6617(8) 0.6610(2) 0.0383(8) Uani 1 d . . .
C06 C 0.1626(4) 0.5465(7) 0.5948(2) 0.0386(8) Uani 1 d . . .
O01 O 0.4385(3) 0.5978(5) 0.69391(13) 0.0379(5) Uani 1 d . . .
O02 O 0.2381(3) 0.3431(5) 0.54669(14) 0.0379(6) Uani 1 d . . .
S01 S 0.75309(10) 0.05704(18) 0.59217(5) 0.0353(3) Uani 1 d . . .

loop_
_atom_site_aniso_label
_atom_site_aniso_U_11
_atom_site_aniso_U_22
_atom_site_aniso_U_33
_atom_site_aniso_U_23
_atom_site_aniso_U_13
_atom_site_aniso_U_12
C01 0.0255(12) 0.0246(18) 0.0324(14) 0.0006(12) 0.0012(10) -0.0012(11)
C02 0.0261(13) 0.0293(19) 0.0275(14) 0.0024(12) 0.0014(10) -0.0005(11)
C03 0.0335(13) 0.027(2) 0.0284(15) -0.0010(12) 0.0025(11) -0.0019(11)
C04 0.0355(15) 0.036(2) 0.0350(17) -0.0038(14) -0.0080(12) 0.0001(13)
C05 0.0393(15) 0.035(2) 0.0418(18) -0.0022(15) 0.0090(13) 0.0078(14)
C06 0.0313(14) 0.041(2) 0.0443(18) -0.0039(16) 0.0056(13) 0.0090(14)
O01 0.0399(11) 0.0359(15) 0.0374(11) -0.0127(10) 0.0008(9) 0.0040(9)
O02 0.0284(10) 0.0398(15) 0.0441(12) -0.0117(10) -0.0045(8) 0.0106(8)
S01 0.0282(3) 0.0344(5) 0.0418(4) -0.0047(4) -0.0061(3) 0.0061(3)

loop_
_geom_bond_atom_site_label_1
_geom_bond_atom_site_label_2
_geom_bond_distance
_geom_bond_site_symmetry_2
_geom_bond_publ_flag
C01 C02 1.363(4) . ?
C01 C01 1.446(6) 3_656 ?
C01 S01 1.740(2) . ?
C02 O02 1.379(3) . ?
C02 C03 1.407(4) . ?
C03 C04 1.346(4) . ?
C03 O01 1.383(4) . ?
C04 S01 1.711(3) . ?
C04 H04 0.95(3) . ?
C05 C06 1.302(5) . ?
C05 O01 1.395(3) . ?
C05 H05 0.95(4) . ?
C06 O02 1.385(4) . ?
C06 H06 0.91(3) . ?
